data_7007604
loop_
_publ_author_name
'Cox, Andrew R. F.'
'Gibson, Vernon C.'
'Marshall, Edward L.'
'White, Andrew J. P.'
'Yeldon, David'

_publ_section_title
;
 Coordination complexes bearing potentially tetradentate phenoxyamine
 ligands.
;
_journal_issue 42
_journal_name_full 'Dalton transactions (Cambridge, England : 2003)'
_journal_page_first 5014
_journal_page_last 5023
_journal_paper_doi 10.1039/b607753f
_journal_year 2006
_chemical_formula_sum 'C27 H51 N3 O Zn'
_chemical_formula_weight 499.08
_chemical_name_systematic
;
?
;
_space_group_IT_number 61
_symmetry_cell_setting orthorhombic
_symmetry_space_group_name_Hall '-P 2ac 2ab'
_symmetry_space_group_name_H-M 'P b c a'
_atom_sites_solution_hydrogens geom
_atom_sites_solution_primary direct
_atom_sites_solution_secondary difmap
_audit_creation_method SHELXL-97
_cell_angle_alpha 90.00
_cell_angle_beta 90.00
_cell_angle_gamma 90.00
_cell_formula_units_Z 8
_cell_length_a 11.6696(3)
_cell_length_b 19.4177(6)
_cell_length_c 25.5282(8)
_cell_measurement_temperature 173(2)
_cell_measurement_theta_max 32.6693
_cell_measurement_theta_min 3.9426
_cell_volume 5784.6(3)
_computing_cell_refinement 'CrysAlis RED, Oxford Diffraction Ltd'
_computing_data_collection 'CrysAlis CCD, Oxford Diffraction Ltd'
_computing_data_reduction 'CrysAlis RED, Oxford Diffraction Ltd'
_computing_molecular_graphics 'Bruker SHELXTL'
_computing_publication_material 'Bruker SHELXTL'
_computing_structure_refinement 'SHELXL-97 (Sheldrick, 1997)'
_computing_structure_solution 'SHELXS-97 (Sheldrick, 1990)'
_diffrn_ambient_temperature 173(2)
_diffrn_detector_area_resol_mean 15.9863
_diffrn_measured_fraction_theta_full 0.952
_diffrn_measured_fraction_theta_max 0.952
_diffrn_measurement_device_type 'OD Xcalibur 3'
_diffrn_measurement_method \w
_diffrn_radiation_monochromator graphite
_diffrn_radiation_source 'Enhance (Mo) X-ray Source'
_diffrn_radiation_type MoK\a
_diffrn_radiation_wavelength 0.71073
_diffrn_reflns_av_R_equivalents 0.0336
_diffrn_reflns_av_sigmaI/netI 0.0268
_diffrn_reflns_limit_h_max 17
_diffrn_reflns_limit_h_min -17
_diffrn_reflns_limit_k_max 24
_diffrn_reflns_limit_k_min -29
_diffrn_reflns_limit_l_max 31
_diffrn_reflns_limit_l_min -38
_diffrn_reflns_number 58532
_diffrn_reflns_theta_full 32.77
_diffrn_reflns_theta_max 32.77
_diffrn_reflns_theta_min 4.27
_exptl_absorpt_coefficient_mu 0.870
_exptl_absorpt_correction_T_max 0.87826
_exptl_absorpt_correction_T_min 0.75992
_exptl_absorpt_correction_type 'numeric analytical'
_exptl_crystal_colour Colourless
_exptl_crystal_density_diffrn 1.146
_exptl_crystal_density_method 'not measured'
_exptl_crystal_description blocks
_exptl_crystal_F_000 2176
_exptl_crystal_size_max 0.38
_exptl_crystal_size_mid 0.32
_exptl_crystal_size_min 0.17
_refine_diff_density_max 1.043
_refine_diff_density_min -0.516
_refine_diff_density_rms 0.063
_refine_ls_extinction_method none
_refine_ls_goodness_of_fit_ref 1.167
_refine_ls_hydrogen_treatment constr
_refine_ls_matrix_type full
_refine_ls_number_parameters 289
_refine_ls_number_reflns 10193
_refine_ls_number_restraints 0
_refine_ls_restrained_S_all 1.167
_refine_ls_R_factor_all 0.0686
_refine_ls_R_factor_gt 0.0492
_refine_ls_shift/su_max 0.002
_refine_ls_shift/su_mean 0.000
_refine_ls_structure_factor_coef Fsqd
_refine_ls_weighting_details 'calc w=1/[\s^2^(Fo^2^)+(0.0631P)^2^+1.3580P] where P=(Fo^2^+2Fc^2^)/3'
_refine_ls_weighting_scheme calc
_refine_ls_wR_factor_gt 0.1256
_refine_ls_wR_factor_ref 0.1372
_reflns_number_gt 7777
_reflns_number_total 10193
_reflns_threshold_expression >2sigma(I)
_cod_data_source_file b607753f.txt
_cod_data_source_block Compound_7b
_cod_depositor_comments
;
The following automatic conversions were performed:
'_symmetry_cell_setting' value 'Orthorhombic' changed to 'orthorhombic'
according to '/home/saulius/struct/CIF-dictionaries/cif_core.dic'
dictionary named 'cif_core.dic' version 2.4.1 from 2010-06-29.

Automatic conversion script
Id: cif_fix_enum 1527 2010-12-29 10:47:43Z saulius 
;
_cod_original_sg_symbol_H-M Pbca
_cod_database_code 7007604

loop_
_symmetry_equiv_pos_as_xyz
'x, y, z'
'-x+1/2, -y, z+1/2'
'-x, y+1/2, -z+1/2'
'x+1/2, -y+1/2, -z'
'-x, -y, -z'
'x-1/2, y, -z-1/2'
'x, -y-1/2, z-1/2'
'-x-1/2, y-1/2, z'

loop_
_atom_site_label
_atom_site_type_symbol
_atom_site_fract_x
_atom_site_fract_y
_atom_site_fract_z
_atom_site_U_iso_or_equiv
_atom_site_adp_type
_atom_site_occupancy
_atom_site_symmetry_multiplicity
_atom_site_calc_flag
_atom_site_refinement_flags
_atom_site_disorder_assembly
_atom_site_disorder_group
Zn Zn 0.524613(16) 0.521335(10) 0.857945(8) 0.02794(7) Uani 1 1 d . . .
O1 O 0.41220(10) 0.47753(5) 0.90331(5) 0.0295(2) Uani 1 1 d . . .
C1 C 0.40627(12) 0.40910(8) 0.90524(6) 0.0246(3) Uani 1 1 d . . .
C2 C 0.30061(13) 0.37309(8) 0.89981(6) 0.0247(3) Uani 1 1 d . . .
C3 C 0.30071(14) 0.30171(8) 0.90656(7) 0.0290(3) Uani 1 1 d . . .
H3A H 0.2297 0.2781 0.9038 0.035 Uiso 1 1 calc R . .
C4 C 0.39894(14) 0.26284(8) 0.91709(7) 0.0309(3) Uani 1 1 d . . .
C5 C 0.50214(14) 0.29881(9) 0.91983(7) 0.0298(3) Uani 1 1 d . . .
H5A H 0.5712 0.2740 0.9255 0.036 Uiso 1 1 calc R . .
C6 C 0.50659(13) 0.36990(9) 0.91447(6) 0.0265(3) Uani 1 1 d . . .
C7 C 0.61885(13) 0.40684(9) 0.92111(6) 0.0294(3) Uani 1 1 d . . .
H7A H 0.6122 0.4394 0.9508 0.035 Uiso 1 1 calc R . .
H7B H 0.6788 0.3728 0.9301 0.035 Uiso 1 1 calc R . .
N8 N 0.65548(11) 0.44548(7) 0.87380(6) 0.0279(3) Uani 1 1 d . . .
C9 C 0.77028(15) 0.47620(10) 0.88170(8) 0.0374(4) Uani 1 1 d . . .
H9A H 0.7979 0.4941 0.8477 0.045 Uiso 1 1 calc R . .
H9B H 0.8236 0.4393 0.8928 0.045 Uiso 1 1 calc R . .
C10 C 0.77548(16) 0.53411(11) 0.92170(8) 0.0410(4) Uani 1 1 d . . .
H10A H 0.8570 0.5433 0.9299 0.049 Uiso 1 1 calc R . .
H10B H 0.7385 0.5179 0.9544 0.049 Uiso 1 1 calc R . .
C11 C 0.71946(16) 0.60189(10) 0.90568(8) 0.0413(4) Uani 1 1 d . . .
H11A H 0.7476 0.6386 0.9293 0.050 Uiso 1 1 calc R . .
H11B H 0.7449 0.6135 0.8698 0.050 Uiso 1 1 calc R . .
N12 N 0.59241(13) 0.60226(8) 0.90677(6) 0.0334(3) Uani 1 1 d . . .
C13 C 0.55402(19) 0.66892(10) 0.88506(9) 0.0434(4) Uani 1 1 d . . .
H13A H 0.5840 0.7065 0.9067 0.065 Uiso 1 1 calc R . .
H13B H 0.4701 0.6706 0.8850 0.065 Uiso 1 1 calc R . .
H13C H 0.5825 0.6738 0.8491 0.065 Uiso 1 1 calc R . .
C14 C 0.55085(19) 0.59793(11) 0.96149(8) 0.0428(4) Uani 1 1 d . . .
H14A H 0.5839 0.6356 0.9820 0.064 Uiso 1 1 calc R . .
H14B H 0.5740 0.5537 0.9767 0.064 Uiso 1 1 calc R . .
H14C H 0.4671 0.6015 0.9619 0.064 Uiso 1 1 calc R . .
C15 C 0.65594(14) 0.40079(9) 0.82653(7) 0.0316(3) Uani 1 1 d . . .
H15A H 0.6713 0.4303 0.7957 0.038 Uiso 1 1 calc R . .
H15B H 0.5780 0.3814 0.8222 0.038 Uiso 1 1 calc R . .
C16 C 0.74123(16) 0.34121(10) 0.82570(8) 0.0382(4) Uani 1 1 d . . .
H16A H 0.8194 0.3589 0.8190 0.046 Uiso 1 1 calc R . .
H16B H 0.7413 0.3175 0.8600 0.046 Uiso 1 1 calc R . .
C17 C 0.70673(16) 0.29132(10) 0.78285(8) 0.0379(4) Uani 1 1 d . . .
H17A H 0.6303 0.2721 0.7913 0.046 Uiso 1 1 calc R . .
H17B H 0.6998 0.3169 0.7495 0.046 Uiso 1 1 calc R . .
N18 N 0.78685(14) 0.23466(8) 0.77554(7) 0.0381(3) Uani 1 1 d . . .
C19 C 0.7330(2) 0.18137(12) 0.74398(11) 0.0574(6) Uani 1 1 d . . .
H19A H 0.7866 0.1430 0.7393 0.086 Uiso 1 1 calc R . .
H19B H 0.7124 0.2004 0.7097 0.086 Uiso 1 1 calc R . .
H19C H 0.6638 0.1648 0.7617 0.086 Uiso 1 1 calc R . .
C20 C 0.89218(19) 0.25750(12) 0.75082(10) 0.0519(5) Uani 1 1 d . . .
H20A H 0.9443 0.2183 0.7468 0.078 Uiso 1 1 calc R . .
H20B H 0.9286 0.2928 0.7727 0.078 Uiso 1 1 calc R . .
H20C H 0.8748 0.2769 0.7163 0.078 Uiso 1 1 calc R . .
C21 C 0.18873(13) 0.41170(8) 0.88872(7) 0.0270(3) Uani 1 1 d . . .
C22 C 0.20110(17) 0.45763(10) 0.84010(8) 0.0386(4) Uani 1 1 d . . .
H22A H 0.2204 0.4291 0.8097 0.058 Uiso 1 1 calc R . .
H22B H 0.2621 0.4914 0.8460 0.058 Uiso 1 1 calc R . .
H22C H 0.1287 0.4817 0.8336 0.058 Uiso 1 1 calc R . .
C23 C 0.15869(16) 0.45582(9) 0.93657(8) 0.0354(4) Uani 1 1 d . . .
H23A H 0.2217 0.4878 0.9438 0.053 Uiso 1 1 calc R . .
H23B H 0.1466 0.4259 0.9670 0.053 Uiso 1 1 calc R . .
H23C H 0.0886 0.4820 0.9295 0.053 Uiso 1 1 calc R . .
C24 C 0.08762(14) 0.36287(9) 0.87856(9) 0.0375(4) Uani 1 1 d . . .
H24A H 0.1044 0.3340 0.8480 0.056 Uiso 1 1 calc R . .
H24B H 0.0182 0.3899 0.8719 0.056 Uiso 1 1 calc R . .
H24C H 0.0757 0.3335 0.9093 0.056 Uiso 1 1 calc R . .
C25 C 0.39620(17) 0.18479(9) 0.92488(9) 0.0402(4) Uani 1 1 d . . .
C26 C 0.2742(2) 0.15589(10) 0.92318(12) 0.0597(7) Uani 1 1 d . . .
H26A H 0.2282 0.1774 0.9508 0.090 Uiso 1 1 calc R . .
H26B H 0.2765 0.1060 0.9286 0.090 Uiso 1 1 calc R . .
H26C H 0.2399 0.1659 0.8890 0.090 Uiso 1 1 calc R . .
C27 C 0.4654(2) 0.14983(11) 0.88090(11) 0.0517(6) Uani 1 1 d . . .
H27A H 0.5442 0.1672 0.8813 0.078 Uiso 1 1 calc R . .
H27B H 0.4300 0.1602 0.8470 0.078 Uiso 1 1 calc R . .
H27C H 0.4659 0.0999 0.8865 0.078 Uiso 1 1 calc R . .
C28 C 0.4502(3) 0.16614(12) 0.97737(11) 0.0605(7) Uani 1 1 d . . .
H28A H 0.5286 0.1842 0.9788 0.091 Uiso 1 1 calc R . .
H28B H 0.4519 0.1159 0.9812 0.091 Uiso 1 1 calc R . .
H28C H 0.4049 0.1863 1.0058 0.091 Uiso 1 1 calc R . .
C29 C 0.51507(17) 0.55024(11) 0.78316(8) 0.0393(4) Uani 1 1 d . . .
H29A H 0.4887 0.5987 0.7824 0.047 Uiso 1 1 calc R . .
H29B H 0.5937 0.5495 0.7686 0.047 Uiso 1 1 calc R . .
C30 C 0.4389(2) 0.50922(13) 0.74651(8) 0.0511(5) Uani 1 1 d . . .
H30A H 0.4427 0.5291 0.7113 0.077 Uiso 1 1 calc R . .
H30B H 0.3597 0.5108 0.7592 0.077 Uiso 1 1 calc R . .
H30C H 0.4651 0.4613 0.7454 0.077 Uiso 1 1 calc R . .

loop_
_atom_site_aniso_label
_atom_site_aniso_U_11
_atom_site_aniso_U_22
_atom_site_aniso_U_33
_atom_site_aniso_U_23
_atom_site_aniso_U_13
_atom_site_aniso_U_12
Zn 0.02535(11) 0.03107(11) 0.02739(11) 0.00030(7) 0.00011(7) -0.00466(7)
O1 0.0242(5) 0.0259(5) 0.0385(6) 0.0003(4) 0.0036(5) -0.0029(4)
C1 0.0200(6) 0.0268(7) 0.0271(7) 0.0005(5) 0.0015(6) -0.0005(5)
C2 0.0204(6) 0.0252(6) 0.0286(7) 0.0016(5) -0.0002(6) 0.0008(5)
C3 0.0231(7) 0.0267(7) 0.0373(9) 0.0033(6) -0.0008(6) -0.0012(5)
C4 0.0283(7) 0.0262(7) 0.0381(9) 0.0040(6) -0.0020(7) 0.0021(6)
C5 0.0245(7) 0.0317(8) 0.0331(8) 0.0038(6) -0.0016(6) 0.0051(6)
C6 0.0212(6) 0.0325(8) 0.0258(7) 0.0011(6) 0.0008(6) -0.0008(6)
C7 0.0207(6) 0.0407(8) 0.0268(7) 0.0004(6) -0.0012(6) -0.0017(6)
N8 0.0206(6) 0.0380(7) 0.0251(6) -0.0010(5) 0.0016(5) -0.0040(5)
C9 0.0223(7) 0.0503(10) 0.0395(10) -0.0037(8) 0.0055(7) -0.0081(7)
C10 0.0266(8) 0.0583(12) 0.0381(10) -0.0047(8) -0.0020(7) -0.0134(8)
C11 0.0329(9) 0.0496(11) 0.0416(10) -0.0082(8) 0.0060(8) -0.0158(8)
N12 0.0314(7) 0.0385(7) 0.0303(7) -0.0026(6) 0.0061(6) -0.0096(6)
C13 0.0478(11) 0.0354(9) 0.0469(12) -0.0017(8) 0.0075(9) -0.0080(8)
C14 0.0460(10) 0.0501(11) 0.0322(9) -0.0050(8) 0.0110(8) -0.0065(9)
C15 0.0265(7) 0.0419(9) 0.0266(8) -0.0031(6) 0.0009(6) 0.0012(6)
C16 0.0279(8) 0.0498(10) 0.0370(9) -0.0055(8) -0.0012(7) 0.0062(7)
C17 0.0304(8) 0.0430(9) 0.0403(10) -0.0067(8) -0.0055(8) 0.0075(7)
N18 0.0324(7) 0.0382(8) 0.0437(9) -0.0022(6) -0.0030(7) 0.0073(6)
C19 0.0516(13) 0.0436(11) 0.0769(18) -0.0155(11) -0.0128(12) 0.0107(9)
C20 0.0427(11) 0.0547(12) 0.0581(14) -0.0059(10) 0.0120(10) 0.0071(9)
C21 0.0199(6) 0.0271(7) 0.0339(8) 0.0011(6) -0.0005(6) 0.0014(5)
C22 0.0336(9) 0.0423(9) 0.0398(10) 0.0096(8) -0.0059(8) 0.0032(7)
C23 0.0317(8) 0.0327(8) 0.0419(10) -0.0024(7) 0.0058(7) 0.0013(7)
C24 0.0220(7) 0.0359(8) 0.0547(11) -0.0017(8) -0.0048(8) -0.0004(6)
C25 0.0360(9) 0.0282(8) 0.0564(12) 0.0090(7) -0.0062(9) 0.0038(7)
C26 0.0455(12) 0.0282(9) 0.105(2) 0.0158(11) -0.0026(13) -0.0038(8)
C27 0.0532(13) 0.0339(10) 0.0679(16) -0.0012(10) -0.0074(11) 0.0103(9)
C28 0.0756(17) 0.0447(12) 0.0611(15) 0.0200(11) -0.0162(13) 0.0021(11)
C29 0.0422(10) 0.0442(10) 0.0313(9) 0.0070(8) -0.0045(8) -0.0051(8)
C30 0.0438(11) 0.0778(15) 0.0316(10) -0.0026(10) -0.0044(9) -0.0101(11)

loop_
_atom_type_symbol
_atom_type_description
_atom_type_scat_dispersion_real
_atom_type_scat_dispersion_imag
_atom_type_scat_source
C C 0.0033 0.0016 'International Tables Vol C Tables 4.2.6.8 and 6.1.1.4'
H H 0.0000 0.0000 'International Tables Vol C Tables 4.2.6.8 and 6.1.1.4'
N N 0.0061 0.0033 'International Tables Vol C Tables 4.2.6.8 and 6.1.1.4'
O O 0.0106 0.0060 'International Tables Vol C Tables 4.2.6.8 and 6.1.1.4'
Zn Zn 0.2839 1.4301 'International Tables Vol C Tables 4.2.6.8 and 6.1.1.4'

loop_
_geom_angle_atom_site_label_1
_geom_angle_atom_site_label_2
_geom_angle_atom_site_label_3
_geom_angle
_geom_angle_site_symmetry_1
_geom_angle_site_symmetry_3
_geom_angle_publ_flag
O1 Zn C29 130.97(7) . . ?
O1 Zn N12 102.82(5) . . ?
C29 Zn N12 111.65(7) . . ?
O1 Zn N8 93.85(5) . . ?
C29 Zn N8 114.27(7) . . ?
N12 Zn N8 97.43(6) . . ?
C1 O1 Zn 119.56(10) . . ?
O1 C1 C6 119.97(14) . . ?
O1 C1 C2 122.10(13) . . ?
C6 C1 C2 117.91(14) . . ?
C3 C2 C1 118.33(14) . . ?
C3 C2 C21 120.61(13) . . ?
C1 C2 C21 121.03(13) . . ?
C2 C3 C4 124.05(15) . . ?
C5 C4 C3 116.58(14) . . ?
C5 C4 C25 120.54(15) . . ?
C3 C4 C25 122.87(15) . . ?
C6 C5 C4 121.71(15) . . ?
C5 C6 C1 121.33(15) . . ?
C5 C6 C7 119.73(15) . . ?
C1 C6 C7 118.88(14) . . ?
N8 C7 C6 113.58(13) . . ?
C9 N8 C7 110.69(14) . . ?
C9 N8 C15 110.03(13) . . ?
C7 N8 C15 111.50(13) . . ?
C9 N8 Zn 112.99(11) . . ?
C7 N8 Zn 107.07(10) . . ?
C15 N8 Zn 104.40(10) . . ?
N8 C9 C10 115.19(15) . . ?
C9 C10 C11 116.17(17) . . ?
N12 C11 C10 115.32(15) . . ?
C13 N12 C14 107.70(15) . . ?
C13 N12 C11 107.48(15) . . ?
C14 N12 C11 110.17(16) . . ?
C13 N12 Zn 108.09(12) . . ?
C14 N12 Zn 112.56(11) . . ?
C11 N12 Zn 110.65(11) . . ?
N8 C15 C16 117.15(14) . . ?
C17 C16 C15 108.74(15) . . ?
N18 C17 C16 113.89(15) . . ?
C20 N18 C19 110.03(19) . . ?
C20 N18 C17 111.64(16) . . ?
C19 N18 C17 109.35(16) . . ?
C2 C21 C23 108.74(14) . . ?
C2 C21 C22 110.71(13) . . ?
C23 C21 C22 109.95(15) . . ?
C2 C21 C24 112.57(13) . . ?
C23 C21 C24 107.69(14) . . ?
C22 C21 C24 107.11(15) . . ?
C28 C25 C4 109.95(17) . . ?
C28 C25 C26 108.8(2) . . ?
C4 C25 C26 112.28(15) . . ?
C28 C25 C27 108.61(18) . . ?
C4 C25 C27 109.32(17) . . ?
C26 C25 C27 107.76(19) . . ?
C30 C29 Zn 118.41(14) . . ?

loop_
_geom_bond_atom_site_label_1
_geom_bond_atom_site_label_2
_geom_bond_distance
_geom_bond_site_symmetry_2
_geom_bond_publ_flag
Zn O1 1.9456(12) . ?
Zn C29 1.9930(19) . ?
Zn N12 2.1560(15) . ?
Zn N8 2.1599(14) . ?
O1 C1 1.3315(18) . ?
C1 C6 1.416(2) . ?
C1 C2 1.424(2) . ?
C2 C3 1.397(2) . ?
C2 C21 1.532(2) . ?
C3 C4 1.399(2) . ?
C4 C5 1.394(2) . ?
C4 C25 1.529(2) . ?
C5 C6 1.388(2) . ?
C6 C7 1.503(2) . ?
C7 N8 1.485(2) . ?
N8 C9 1.480(2) . ?
N8 C15 1.486(2) . ?
C9 C10 1.520(3) . ?
C10 C11 1.525(3) . ?
C11 N12 1.483(2) . ?
N12 C13 1.478(3) . ?
N12 C14 1.481(2) . ?
C15 C16 1.526(2) . ?
C16 C17 1.516(3) . ?
C17 N18 1.456(2) . ?
N18 C20 1.451(3) . ?
N18 C19 1.454(3) . ?
C21 C23 1.532(2) . ?
C21 C22 1.535(2) . ?
C21 C24 1.536(2) . ?
C25 C28 1.525(3) . ?
C25 C26 1.531(3) . ?
C25 C27 1.541(3) . ?
C29 C30 1.517(3) . ?
